data_4077432
loop_
_publ_author_name
'Sun, Hongsui'
'Burlakov, Vladimir V.'
'Spannenberg, Anke'
'Baumann, Wolfgang'
'Arndt, Perdita'
'Rosenthal, Uwe'

_publ_section_title
;
 Synthesis and Structural Investigation of Stable Zirconacyclopentanes
 Which Bear Additional Functional Groups
;
_journal_issue 25
_journal_name_full Organometallics
_journal_page_first 5472
_journal_paper_doi 10.1021/om010680u
_journal_volume 20
_journal_year 2001
_chemical_formula_sum 'C34 H40 Zr'
_chemical_formula_weight 539.88
_chemical_name_systematic
; 
 ? 
;
_space_group_IT_number 61
_symmetry_cell_setting orthorhombic
_symmetry_space_group_name_Hall '-P 2ac 2ab'
_symmetry_space_group_name_H-M 'P b c a'
_atom_sites_solution_hydrogens geom
_atom_sites_solution_primary direct
_atom_sites_solution_secondary difmap
_audit_creation_method SHELXL
_cell_angle_alpha 90.00
_cell_angle_beta 90.00
_cell_angle_gamma 90.00
_cell_formula_units_Z 8
_cell_length_a 13.037(3)
_cell_length_b 15.717(3)
_cell_length_c 25.071(5)
_cell_measurement_reflns_used 5000
_cell_measurement_temperature 200(2)
_cell_measurement_theta_max 20
_cell_measurement_theta_min 4
_cell_volume 5137.1(18)
_computing_cell_refinement STOE-CELL
_computing_data_collection STOE-EXPOSE
_computing_data_reduction STOE-INTEGRATE
_computing_molecular_graphics XP
_computing_publication_material SHELXL-93
_computing_structure_refinement 'SHELXL-93 (Sheldrick, 1993)'
_computing_structure_solution 'SHELXS-86 (Sheldrick, 1990)'
_diffrn_ambient_temperature 200(2)
_diffrn_measurement_device STOE-IPDS
_diffrn_measurement_method 'laser scanned imaging plate'
_diffrn_radiation_monochromator graphite
_diffrn_radiation_source 'fine-focus sealed tube'
_diffrn_radiation_type MoK\a
_diffrn_radiation_wavelength 0.71073
_diffrn_reflns_av_R_equivalents 0.1322
_diffrn_reflns_av_sigmaI/netI 0.0984
_diffrn_reflns_limit_h_max 13
_diffrn_reflns_limit_h_min -13
_diffrn_reflns_limit_k_max 15
_diffrn_reflns_limit_k_min -15
_diffrn_reflns_limit_l_max 25
_diffrn_reflns_limit_l_min 0
_diffrn_reflns_number 9661
_diffrn_reflns_theta_max 21.05
_diffrn_reflns_theta_min 1.62
_diffrn_standards_interval_time 360
_diffrn_standards_number 50-200
_exptl_absorpt_coefficient_mu 0.449
_exptl_absorpt_correction_type 'mean imaging plate intensity method'
_exptl_crystal_colour orange
_exptl_crystal_density_diffrn 1.396
_exptl_crystal_description prism
_exptl_crystal_F_000 2272
_exptl_crystal_size_max 0.4
_exptl_crystal_size_mid 0.3
_exptl_crystal_size_min 0.2
_refine_diff_density_max 0.648
_refine_diff_density_min -0.704
_refine_diff_density_rms 0.108
_refine_ls_extinction_method none
_refine_ls_goodness_of_fit_all 0.923
_refine_ls_goodness_of_fit_obs 1.123
_refine_ls_matrix_type full
_refine_ls_number_parameters 324
_refine_ls_number_reflns 2734
_refine_ls_number_restraints 0
_refine_ls_restrained_S_all 0.923
_refine_ls_restrained_S_obs 1.123
_refine_ls_R_factor_all 0.0881
_refine_ls_R_factor_obs 0.0601
_refine_ls_shift/esd_max 0.000
_refine_ls_shift/esd_mean 0.000
_refine_ls_structure_factor_coef Fsqd
_refine_ls_weighting_details 'w=1/[\s^2^(Fo^2^)+(0.0745P)^2^+0.0000P] where P=(Fo^2^+2Fc^2^)/3''
_refine_ls_weighting_scheme calc
_refine_ls_wR_factor_all 0.1497
_refine_ls_wR_factor_obs 0.1387
_reflns_number_observed 1710
_reflns_number_total 2734
_reflns_observed_criterion >2sigma(I)
_cod_data_source_file om010680u.cif
_cod_data_source_block 841
_cod_depositor_comments
;
The following automatic conversions were performed:

'_refine_ls_weighting_scheme' value 'calc
w=1/[\s^2^(Fo^2^)+(0.0745P)^2^+0.0000P] where P=(Fo^2^+2Fc^2^)/3''
was changed to 'calc'. New tag '_refine_ls_weighting_details' was
created. The value of the new tag was set to
'w=1/[\s^2^(Fo^2^)+(0.0745P)^2^+0.0000P] where P=(Fo^2^+2Fc^2^)/3''.

Automatic conversion script
Id: cif_fix_values 3143 2015-03-26 13:38:13Z robertas 
;
_cod_original_sg_symbol_H-M Pbca
_cod_database_code 4077432

loop_
_symmetry_equiv_pos_as_xyz
'x, y, z'
'-x+1/2, -y, z+1/2'
'-x, y+1/2, -z+1/2'
'x+1/2, -y+1/2, -z'
'-x, -y, -z'
'x-1/2, y, -z-1/2'
'x, -y-1/2, z-1/2'
'-x-1/2, y-1/2, z'

loop_
_atom_site_aniso_label
_atom_site_aniso_U_11
_atom_site_aniso_U_22
_atom_site_aniso_U_33
_atom_site_aniso_U_23
_atom_site_aniso_U_13
_atom_site_aniso_U_12
C1 0.038(4) 0.024(3) 0.039(4) 0.011(3) -0.004(3) 0.010(3)
C2 0.055(4) 0.018(3) 0.053(4) 0.004(3) 0.015(4) 0.011(3)
C3 0.050(5) 0.027(4) 0.050(4) 0.000(3) 0.001(3) 0.004(3)
C4 0.039(4) 0.028(4) 0.041(4) -0.013(3) -0.006(3) -0.004(3)
C5 0.039(4) 0.032(4) 0.056(4) -0.005(3) 0.001(4) -0.013(3)
C6 0.039(4) 0.035(4) 0.067(5) -0.013(4) -0.028(4) 0.004(4)
C7 0.047(4) 0.034(4) 0.039(4) 0.003(3) -0.019(4) -0.010(4)
C8 0.043(4) 0.027(4) 0.034(4) -0.002(3) -0.007(3) -0.010(3)
C9 0.071(5) 0.051(4) 0.030(4) -0.003(3) 0.006(4) -0.015(4)
C10 0.064(6) 0.082(6) 0.062(5) 0.008(5) -0.008(4) -0.005(5)
C11 0.119(7) 0.062(5) 0.030(4) -0.005(4) 0.021(5) -0.018(5)
C12 0.067(5) 0.035(4) 0.068(5) 0.014(4) -0.030(5) -0.013(4)
C13 0.028(4) 0.033(4) 0.053(4) 0.020(3) -0.018(4) -0.012(3)
C14 0.035(4) 0.028(4) 0.041(4) 0.002(3) -0.019(3) 0.000(3)
C15 0.063(5) 0.034(4) 0.037(4) -0.006(3) -0.027(4) 0.003(4)
C16 0.119(7) 0.059(5) 0.033(4) -0.004(4) 0.011(5) 0.009(5)
C17 0.075(5) 0.050(5) 0.044(4) -0.013(3) 0.017(4) 0.001(4)
C18 0.051(5) 0.034(4) 0.042(4) 0.007(3) 0.004(3) 0.003(3)
C19 0.035(4) 0.029(4) 0.031(3) 0.007(3) -0.003(3) 0.001(3)
C20 0.037(4) 0.032(4) 0.047(4) 0.014(3) 0.001(4) 0.009(3)
C21 0.027(4) 0.028(4) 0.036(4) -0.003(3) -0.001(3) -0.002(3)
C22 0.033(4) 0.029(3) 0.030(3) 0.003(3) -0.006(3) -0.004(3)
C23 0.036(4) 0.029(3) 0.029(3) 0.001(3) -0.004(3) 0.003(3)
C24 0.036(4) 0.028(3) 0.050(4) 0.005(3) 0.011(4) 0.001(3)
C25 0.037(4) 0.042(4) 0.042(4) -0.005(3) -0.005(3) 0.015(3)
C26 0.032(4) 0.029(3) 0.055(4) 0.000(3) -0.001(3) -0.003(3)
C27 0.034(4) 0.027(3) 0.036(4) 0.004(3) -0.004(3) 0.003(3)
C28 0.033(4) 0.040(4) 0.059(5) -0.003(3) 0.001(4) 0.008(3)
C29 0.037(4) 0.046(5) 0.049(4) 0.006(4) 0.009(3) 0.004(4)
C30 0.047(4) 0.025(3) 0.040(4) -0.004(3) 0.012(3) -0.003(3)
C31 0.048(4) 0.026(4) 0.049(4) 0.009(3) 0.001(4) -0.007(4)
C32 0.037(4) 0.045(4) 0.042(4) 0.002(3) 0.004(3) -0.015(4)
C33 0.032(4) 0.035(4) 0.039(4) -0.004(3) -0.003(3) 0.000(3)
C34 0.045(4) 0.035(4) 0.031(3) 0.000(3) -0.003(3) -0.010(3)
Zr 0.0294(5) 0.0219(5) 0.0371(5) 0.0015(3) -0.0037(3) -0.0005(3)

loop_
_atom_site_label
_atom_site_type_symbol
_atom_site_fract_x
_atom_site_fract_y
_atom_site_fract_z
_atom_site_U_iso_or_equiv
_atom_site_thermal_displace_type
_atom_site_occupancy
_atom_site_calc_flag
_atom_site_refinement_flags
C1 C -0.0633(5) 0.3826(3) 0.0820(2) 0.034(2) Uani 1 d .
C2 C -0.0228(5) 0.4660(4) 0.1037(3) 0.042(2) Uani 1 d .
H2A H -0.0695(5) 0.5128(4) 0.0933(3) 0.050 Uiso 1 calc R
H2B H 0.0455(5) 0.4778(4) 0.0881(3) 0.050 Uiso 1 calc R
C3 C -0.0141(5) 0.4629(4) 0.1641(3) 0.042(2) Uani 1 d .
H3A H 0.0261(5) 0.5125(4) 0.1766(3) 0.051 Uiso 1 calc R
H3B H -0.0836(5) 0.4670(4) 0.1799(3) 0.051 Uiso 1 calc R
C4 C 0.0362(5) 0.3832(4) 0.1831(2) 0.036(2) Uani 1 d .
C5 C 0.1296(5) 0.3488(4) 0.1635(3) 0.042(2) Uani 1 d .
H5 H 0.1719(5) 0.3727(4) 0.1366(3) 0.051 Uiso 1 calc R
C6 C 0.1479(5) 0.2719(4) 0.1919(3) 0.047(2) Uani 1 d .
H6 H 0.2059(5) 0.2360(4) 0.1874(3) 0.056 Uiso 1 calc R
C7 C 0.0676(5) 0.2576(4) 0.2270(2) 0.040(2) Uani 1 d .
C8 C -0.0016(5) 0.3247(4) 0.2211(2) 0.034(2) Uani 1 d .
C9 C -0.0929(5) 0.3355(4) 0.2572(2) 0.051(2) Uani 1 d .
H9A H -0.1068(5) 0.3969(4) 0.2620(2) 0.061 Uiso 1 calc R
H9B H -0.1539(5) 0.3095(4) 0.2402(2) 0.061 Uiso 1 calc R
C10 C -0.0760(6) 0.2957(5) 0.3101(3) 0.069(2) Uani 1 d .
H10A H -0.0221(6) 0.3273(5) 0.3296(3) 0.083 Uiso 1 calc R
H10B H -0.1400(6) 0.2986(5) 0.3312(3) 0.083 Uiso 1 calc R
C11 C -0.0453(7) 0.2076(5) 0.3040(3) 0.070(2) Uani 1 d .
H11A H -0.1009(7) 0.1766(5) 0.2854(3) 0.084 Uiso 1 calc R
H11B H -0.0379(7) 0.1822(5) 0.3399(3) 0.084 Uiso 1 calc R
C12 C 0.0584(6) 0.1936(4) 0.2722(3) 0.057(2) Uani 1 d .
H12A H 0.1173(6) 0.2000(4) 0.2968(3) 0.068 Uiso 1 calc R
H12B H 0.0600(6) 0.1352(4) 0.2575(3) 0.068 Uiso 1 calc R
C13 C -0.1583(5) 0.2616(4) 0.0705(3) 0.038(2) Uani 1 d .
H13 H -0.2096(5) 0.2192(4) 0.0751(3) 0.046 Uiso 1 calc R
C14 C -0.0783(5) 0.2591(4) 0.0323(2) 0.035(2) Uani 1 d .
C15 C -0.0618(5) 0.2000(4) -0.0137(2) 0.044(2) Uani 1 d .
H15A H -0.1246(5) 0.1989(4) -0.0358(2) 0.053 Uiso 1 calc R
H15B H -0.0505(5) 0.1418(4) 0.0003(2) 0.053 Uiso 1 calc R
C16 C 0.0287(7) 0.2247(5) -0.0486(3) 0.070(2) Uani 1 d .
H16A H 0.0905(7) 0.1945(5) -0.0356(3) 0.084 Uiso 1 calc R
H16B H 0.0152(7) 0.2048(5) -0.0854(3) 0.084 Uiso 1 calc R
C17 C 0.0510(6) 0.3179(4) -0.0502(2) 0.056(2) Uani 1 d .
H17A H -0.0075(6) 0.3476(4) -0.0671(2) 0.067 Uiso 1 calc R
H17B H 0.1123(6) 0.3276(4) -0.0728(2) 0.067 Uiso 1 calc R
C18 C 0.0699(5) 0.3560(4) 0.0043(2) 0.042(2) Uani 1 d .
H18A H 0.0758(5) 0.4186(4) 0.0015(2) 0.051 Uiso 1 calc R
H18B H 0.1348(5) 0.3336(4) 0.0193(2) 0.051 Uiso 1 calc R
C19 C -0.0188(4) 0.3331(4) 0.0406(2) 0.032(2) Uani 1 d .
C20 C -0.1497(5) 0.3364(4) 0.1003(2) 0.039(2) Uani 1 d .
H20 H -0.1944(5) 0.3535(4) 0.1282(2) 0.047 Uiso 1 calc R
C21 C -0.0857(5) 0.1338(4) 0.1627(3) 0.030(2) Uani 1 d .
H21 H -0.0888(38) 0.1386(30) 0.1934(19) 0.011(17) Uiso 1 d .
C22 C -0.0155(4) 0.0567(4) 0.1466(2) 0.031(2) Uani 1 d .
H22 H 0.0250(4) 0.0385(4) 0.1785(2) 0.037 Uiso 1 calc R
C23 C 0.0588(5) 0.0665(3) 0.0984(2) 0.031(2) Uani 1 d .
H23 H 0.0225(5) 0.0475(3) 0.0654(2) 0.038 Uiso 1 calc R
C24 C 0.1553(5) 0.0092(4) 0.1067(2) 0.038(2) Uani 1 d .
H24 H 0.1422(5) -0.0477(4) 0.1232(2) 0.046 Uiso 1 calc R
C25 C 0.2239(5) 0.0703(4) 0.1394(2) 0.040(2) Uani 1 d .
H25A H 0.1910(5) 0.0901(4) 0.1728(2) 0.048 Uiso 1 calc R
H25B H 0.2927(5) 0.0466(4) 0.1470(2) 0.048 Uiso 1 calc R
C26 C 0.2248(5) 0.1380(4) 0.0956(2) 0.039(2) Uani 1 d .
H26 H 0.2685(5) 0.1890(4) 0.1027(2) 0.047 Uiso 1 calc R
C27 C 0.1084(5) 0.1557(3) 0.0875(2) 0.032(2) Uani 1 d .
H27 H 0.1003(39) 0.1719(31) 0.0493(22) 0.035(16) Uiso 1 d .
C28 C 0.2141(5) 0.0084(4) 0.0555(3) 0.044(2) Uani 1 d .
H28 H 0.2204(5) -0.0386(4) 0.0319(3) 0.053 Uiso 1 calc R
C29 C 0.2559(5) 0.0847(4) 0.0489(3) 0.044(2) Uani 1 d .
H29 H 0.2978(5) 0.1022(4) 0.0198(3) 0.053 Uiso 1 calc R
C30 C -0.0987(5) -0.0140(4) 0.1340(2) 0.037(2) Uani 1 d .
H30 H -0.0735(5) -0.0644(4) 0.1134(2) 0.045 Uiso 1 calc R
C31 C -0.1537(5) -0.0338(4) 0.1851(2) 0.041(2) Uani 1 d .
H31 H -0.1477(5) -0.0845(4) 0.2054(2) 0.049 Uiso 1 calc R
C32 C -0.2112(5) 0.0317(4) 0.1965(2) 0.041(2) Uani 1 d .
H32 H -0.2552(5) 0.0365(4) 0.2265(2) 0.050 Uiso 1 calc R
C33 C -0.1961(5) 0.0988(4) 0.1539(2) 0.036(2) Uani 1 d .
H33 H -0.2516(5) 0.1423(4) 0.1507(2) 0.043 Uiso 1 calc R
C34 C -0.1804(5) 0.0411(4) 0.1055(2) 0.037(2) Uani 1 d .
H34A H -0.1531(5) 0.0717(4) 0.0741(2) 0.044 Uiso 1 calc R
H34B H -0.2428(5) 0.0087(4) 0.0958(2) 0.044 Uiso 1 calc R
Zr Zr -0.00146(4) 0.24946(3) 0.12926(2) 0.0295(3) Uani 1 d .

loop_
_atom_type_symbol
_atom_type_description
_atom_type_scat_dispersion_real
_atom_type_scat_dispersion_imag
_atom_type_scat_source
C C 0.0033 0.0016 'International Tables Vol C Tables 4.2.6.8 and 6.1.1.4'
H H 0.0000 0.0000 'International Tables Vol C Tables 4.2.6.8 and 6.1.1.4'
Zr Zr -2.9673 0.5597 'International Tables Vol C Tables 4.2.6.8 and 6.1.1.4'

loop_
_geom_angle_atom_site_label_1
_geom_angle_atom_site_label_2
_geom_angle_atom_site_label_3
_geom_angle
C20 C1 C19 106.3(5)
C20 C1 C2 127.2(6)
C19 C1 C2 126.5(6)
C20 C1 Zr 71.2(3)
C19 C1 Zr 76.1(3)
C2 C1 Zr 115.8(4)
C1 C2 C3 110.9(5)
C4 C3 C2 112.2(5)
C8 C4 C5 106.5(5)
C8 C4 C3 127.5(6)
C5 C4 C3 125.9(6)
C8 C4 Zr 75.7(3)
C5 C4 Zr 70.6(3)
C3 C4 Zr 116.1(4)
C4 C5 C6 107.1(6)
C4 C5 Zr 76.5(3)
C6 C5 Zr 75.7(3)
C7 C6 C5 109.2(6)
C7 C6 Zr 77.9(4)
C5 C6 Zr 71.3(3)
C6 C7 C8 107.4(5)
C6 C7 C12 129.8(6)
C8 C7 C12 121.9(6)
C6 C7 Zr 70.9(3)
C8 C7 Zr 73.4(3)
C12 C7 Zr 129.7(4)
C7 C8 C4 109.7(6)
C7 C8 C9 122.2(6)
C4 C8 C9 127.4(6)
C7 C8 Zr 75.5(3)
C4 C8 Zr 72.4(3)
C9 C8 Zr 126.0(4)
C10 C9 C8 111.9(6)
C11 C10 C9 110.5(6)
C10 C11 C12 114.9(6)
C7 C12 C11 110.5(6)
C20 C13 C14 109.0(5)
C20 C13 Zr 71.8(3)
C14 C13 Zr 78.2(3)
C19 C14 C13 106.4(5)
C19 C14 C15 123.0(6)
C13 C14 C15 130.1(6)
C19 C14 Zr 72.7(3)
C13 C14 Zr 70.0(3)
C15 C14 Zr 128.4(4)
C14 C15 C16 113.4(5)
C17 C16 C15 114.7(6)
C16 C17 C18 113.3(5)
C17 C18 C19 108.9(5)
C14 C19 C1 109.5(5)
C14 C19 C18 121.8(5)
C1 C19 C18 128.3(5)
C14 C19 Zr 75.9(3)
C1 C19 Zr 71.8(3)
C18 C19 Zr 124.7(4)
C13 C20 C1 108.8(6)
C13 C20 Zr 75.8(3)
C1 C20 Zr 76.0(3)
C33 C21 C22 103.3(5)
C33 C21 Zr 132.4(4)
C22 C21 Zr 103.8(4)
C23 C22 C21 119.1(5)
C23 C22 C30 110.0(5)
C21 C22 C30 101.1(4)
C22 C23 C24 109.9(4)
C22 C23 C27 118.8(5)
C24 C23 C27 101.9(5)
C28 C24 C25 99.4(5)
C28 C24 C23 107.7(5)
C25 C24 C23 100.3(4)
C26 C25 C24 93.2(4)
C29 C26 C25 100.1(5)
C29 C26 C27 105.2(5)
C25 C26 C27 102.1(5)
C26 C27 C23 102.7(4)
C26 C27 Zr 131.4(4)
C23 C27 Zr 103.7(4)
C29 C28 C24 108.1(6)
C28 C29 C26 107.2(6)
C31 C30 C34 100.4(5)
C31 C30 C22 107.5(5)
C34 C30 C22 99.8(4)
C32 C31 C30 107.3(5)
C31 C32 C33 108.7(6)
C32 C33 C34 99.5(5)
C32 C33 C21 105.5(5)
C34 C33 C21 101.5(5)
C33 C34 C30 93.3(4)
C21 Zr C27 87.5(2)
C21 Zr C5 135.1(2)
C27 Zr C5 97.6(2)
C21 Zr C20 99.9(2)
C27 Zr C20 134.8(2)
C5 Zr C20 107.0(2)
C21 Zr C6 104.7(2)
C27 Zr C6 83.8(2)
C5 Zr C6 33.1(2)
C20 Zr C6 135.0(2)
C21 Zr C13 83.4(2)
C27 Zr C13 106.6(2)
C5 Zr C13 135.6(2)
C20 Zr C13 32.4(2)
C6 Zr C13 167.3(2)
C21 Zr C1 132.5(2)
C27 Zr C1 120.8(2)
C5 Zr C1 82.0(2)
C20 Zr C1 32.8(2)
C6 Zr C1 114.8(2)
C13 Zr C1 53.7(2)
C21 Zr C4 123.7(2)
C27 Zr C4 130.4(2)
C5 Zr C4 32.8(2)
C20 Zr C4 81.4(2)
C6 Zr C4 53.6(2)
C13 Zr C4 113.7(2)
C1 Zr C4 68.1(2)
C21 Zr C8 92.1(2)
C27 Zr C8 134.1(2)
C5 Zr C8 53.3(2)
C20 Zr C8 90.5(2)
C6 Zr C8 52.0(2)
C13 Zr C8 118.9(2)
C1 Zr C8 92.2(2)
C4 Zr C8 31.9(2)
C21 Zr C19 132.6(2)
C27 Zr C19 89.4(2)
C5 Zr C19 92.2(2)
C20 Zr C19 53.2(2)
C6 Zr C19 122.0(2)
C13 Zr C19 52.5(2)
C1 Zr C19 32.2(2)
C4 Zr C19 93.0(2)
C8 Zr C19 122.1(2)
C21 Zr C7 82.0(2)
C27 Zr C7 104.0(2)
C5 Zr C7 53.4(2)
C20 Zr C7 121.1(2)
C6 Zr C7 31.2(2)
C13 Zr C7 145.2(2)
C1 Zr C7 120.5(2)
C4 Zr C7 52.8(2)
C8 Zr C7 31.1(2)
C19 Zr C7 144.0(2)
C21 Zr C14 101.6(2)
C27 Zr C14 81.6(2)
C5 Zr C14 123.2(2)
C20 Zr C14 53.2(2)
C6 Zr C14 149.2(2)
C13 Zr C14 31.8(2)
C1 Zr C14 53.2(2)
C4 Zr C14 121.0(2)
C8 Zr C14 142.6(2)
C19 Zr C14 31.4(2)
C7 Zr C14 173.5(2)

loop_
_geom_bond_atom_site_label_1
_geom_bond_atom_site_label_2
_geom_bond_distance
C1 C20 1.416(8)
C1 C19 1.421(8)
C1 C2 1.514(8)
C1 Zr 2.536(5)
C2 C3 1.519(9)
C3 C4 1.492(8)
C4 C8 1.412(8)
C4 C5 1.419(9)
C4 Zr 2.545(5)
C5 C6 1.423(8)
C5 Zr 2.469(6)
C6 C7 1.386(9)
C6 Zr 2.526(6)
C7 C8 1.395(8)
C7 C12 1.520(8)
C7 Zr 2.614(6)
C8 C9 1.505(8)
C8 Zr 2.588(6)
C9 C10 1.483(9)
C10 C11 1.448(10)
C11 C12 1.586(10)
C13 C20 1.398(8)
C13 C14 1.416(8)
C13 Zr 2.527(6)
C14 C19 1.413(8)
C14 C15 1.496(8)
C14 Zr 2.632(6)
C15 C16 1.520(10)
C16 C17 1.494(9)
C17 C18 1.514(8)
C18 C19 1.514(8)
C19 Zr 2.592(5)
C20 Zr 2.476(6)
C21 C33 1.556(8)
C21 C22 1.572(8)
C21 Zr 2.284(6)
C22 C23 1.554(8)
C22 C30 1.585(8)
C23 C24 1.561(8)
C23 C27 1.568(8)
C24 C28 1.495(8)
C24 C25 1.547(8)
C25 C26 1.530(8)
C26 C29 1.496(8)
C26 C27 1.557(8)
C27 Zr 2.305(6)
C28 C29 1.328(8)
C30 C31 1.502(8)
C30 C34 1.547(8)
C31 C32 1.305(8)
C32 C33 1.513(8)
C33 C34 1.528(8)
